data_7128053
loop_
_publ_author_name
'Kalaiselvan, Arumugan'
'Spergen, Aswini'
'Krishna, Isukapalli Sai Vamsi'
'Reddy, Vennapusa Sivaranjana'
'Gokulnath, Sabapathi'

_publ_section_title
;
 Double intramolecular hydrogen transfer assisted dual emission in a
 carbazole-embedded porphyrin-like macrocycle.
;
_journal_issue 36
_journal_name_full 'Chemical communications (Cambridge, England)'
_journal_page_first 4420
_journal_page_last 4423
_journal_paper_doi 10.1039/d1cc00868d
_journal_volume 57
_journal_year 2021
_chemical_formula_moiety 'C34 H32 N4'
_chemical_formula_sum 'C34 H32 N4'
_chemical_formula_weight 496.63
_space_group_crystal_system monoclinic
_space_group_IT_number 14
_space_group_name_Hall '-P 2yn'
_space_group_name_H-M_alt 'P 1 21/n 1'
_atom_sites_solution_hydrogens geom
_audit_creation_method SHELXL-2017/1
_audit_update_record
;
2021-01-29 deposited with the CCDC.	2021-03-23 downloaded from the CCDC.
;
_cell_angle_alpha 90
_cell_angle_beta 103.791(3)
_cell_angle_gamma 90
_cell_formula_units_Z 4
_cell_length_a 15.3250(10)
_cell_length_b 10.1376(7)
_cell_length_c 17.7593(11)
_cell_measurement_reflns_used 5566
_cell_measurement_temperature 296(2)
_cell_measurement_theta_max 23.33
_cell_measurement_theta_min 2.33
_cell_volume 2679.5(3)
_computing_cell_refinement 'APEX3/SAINT (Bruker, 2016)'
_computing_data_collection 'APEX3 (Bruker, 2016)'
_computing_data_reduction 'SAINT/XPREP (Bruker, 2016)'
_computing_molecular_graphics 'ORTEP3 (Farrugia, 1997) and Mercury (Bruno et al., 2002)'
_computing_publication_material 'SHELXL-2014 (Sheldrick, 2014)'
_computing_structure_refinement 'SHELXL-2017/1 (Sheldrick, 2017)'
_computing_structure_solution 'SHELXT 2014/5 (Sheldrick, 2014)'
_diffrn_ambient_temperature 296(2)
_diffrn_detector_area_resol_mean 0
_diffrn_measured_fraction_theta_full 0.999
_diffrn_measured_fraction_theta_max 0.999
_diffrn_measurement_device_type 'Bruker KAPPA APEX-II CCD'
_diffrn_measurement_method '\f and \w scans'
_diffrn_radiation_type MoK\a
_diffrn_radiation_wavelength 0.71073
_diffrn_reflns_av_R_equivalents 0.0460
_diffrn_reflns_av_unetI/netI 0.0356
_diffrn_reflns_Laue_measured_fraction_full 0.999
_diffrn_reflns_Laue_measured_fraction_max 0.999
_diffrn_reflns_limit_h_max 17
_diffrn_reflns_limit_h_min -18
_diffrn_reflns_limit_k_max 12
_diffrn_reflns_limit_k_min -12
_diffrn_reflns_limit_l_max 21
_diffrn_reflns_limit_l_min -21
_diffrn_reflns_number 39985
_diffrn_reflns_point_group_measured_fraction_full 0.999
_diffrn_reflns_point_group_measured_fraction_max 0.999
_diffrn_reflns_theta_full 25.242
_diffrn_reflns_theta_max 26.000
_diffrn_reflns_theta_min 2.330
_diffrn_source 'sealed tube'
_exptl_absorpt_coefficient_mu 0.073
_exptl_absorpt_correction_T_max 0.987
_exptl_absorpt_correction_T_min 0.982
_exptl_absorpt_correction_type multi-scan
_exptl_absorpt_process_details 'SADABS (Bruker, 2016)'
_exptl_crystal_colour violet
_exptl_crystal_density_diffrn 1.231
_exptl_crystal_density_meas 1.230
_exptl_crystal_density_method NONE
_exptl_crystal_description block
_exptl_crystal_F_000 1056
_exptl_crystal_size_max 0.250
_exptl_crystal_size_mid 0.230
_exptl_crystal_size_min 0.180
_refine_diff_density_max 0.267
_refine_diff_density_min -0.189
_refine_diff_density_rms 0.047
_refine_ls_extinction_method none
_refine_ls_goodness_of_fit_ref 1.044
_refine_ls_hydrogen_treatment constr
_refine_ls_matrix_type full
_refine_ls_number_parameters 371
_refine_ls_number_reflns 5271
_refine_ls_number_restraints 0
_refine_ls_restrained_S_all 1.044
_refine_ls_R_factor_all 0.1050
_refine_ls_R_factor_gt 0.0517
_refine_ls_shift/su_max 0.000
_refine_ls_shift/su_mean 0.000
_refine_ls_structure_factor_coef Fsqd
_refine_ls_weighting_details 'w=1/[\s^2^(Fo^2^)+(0.0655P)^2^+0.7720P] where P=(Fo^2^+2Fc^2^)/3'
_refine_ls_weighting_scheme calc
_refine_ls_wR_factor_gt 0.1252
_refine_ls_wR_factor_ref 0.1613
_reflns_Friedel_coverage 0.000
_reflns_number_gt 3054
_reflns_number_total 5271
_reflns_threshold_expression 'I > 2\s(I)'
_cod_data_source_file d1cc00868d2.cif
_cod_data_source_block shelx
_cod_depositor_comments 'Adding full bibliography for 7128053--7128055.cif.'
_cod_original_sg_symbol_H-M 'P 21/n'
_cod_database_code 7128053
_shelx_shelxl_version_number 2017/1
_shelx_space_group_comment
;
The symmetry employed for this shelxl refinement is uniquely defined
by the following loop, which should always be used as a source of
symmetry information in preference to the above space-group names.
They are only intended as comments.
;
_shelx_estimated_absorpt_t_min 0.982
_shelx_estimated_absorpt_t_max 0.987

loop_
_space_group_symop_operation_xyz
'x, y, z'
'-x+1/2, y+1/2, -z+1/2'
'-x, -y, -z'
'x-1/2, -y-1/2, z-1/2'

loop_
_atom_site_label
_atom_site_type_symbol
_atom_site_fract_x
_atom_site_fract_y
_atom_site_fract_z
_atom_site_U_iso_or_equiv
_atom_site_adp_type
_atom_site_occupancy
_atom_site_site_symmetry_order
_atom_site_calc_flag
_atom_site_refinement_flags_posn
_atom_site_refinement_flags_adp
_atom_site_refinement_flags_occupancy
_atom_site_disorder_assembly
_atom_site_disorder_group
C1 C 0.32099(17) 0.2641(2) 0.76340(14) 0.0687(7) Uani 1 1 d . . . . .
C2 C 0.35144(15) 0.3503(2) 0.70358(12) 0.0566(6) Uani 1 1 d . . . . .
C3 C 0.44277(16) 0.3719(2) 0.70950(13) 0.0612(6) Uani 1 1 d . . . . .
H3 H 0.483552 0.326824 0.748072 0.073 Uiso 1 1 calc R U . . .
C4 C 0.47729(14) 0.4564(2) 0.66165(12) 0.0530(6) Uani 1 1 d . . . . .
C5 C 0.41327(14) 0.5240(2) 0.60580(11) 0.0483(5) Uani 1 1 d . . . . .
C6 C 0.34351(14) 0.6599(2) 0.51097(11) 0.0475(5) Uani 1 1 d . . . . .
C7 C 0.32367(14) 0.7577(2) 0.45351(12) 0.0515(5) Uani 1 1 d . . . . .
C8 C 0.23212(15) 0.7784(2) 0.42081(12) 0.0562(6) Uani 1 1 d . . . . .
H8 H 0.216535 0.842965 0.382739 0.067 Uiso 1 1 calc R U . . .
C9 C 0.16296(14) 0.7093(2) 0.44131(12) 0.0521(6) Uani 1 1 d . . . . .
C10 C 0.18595(14) 0.6140(2) 0.49914(11) 0.0507(5) Uani 1 1 d . . . . .
H10 H 0.141022 0.566588 0.514246 0.061 Uiso 1 1 calc R U . . .
C11 C 0.27552(14) 0.5892(2) 0.53441(11) 0.0466(5) Uani 1 1 d . . . . .
C12 C 0.32056(14) 0.5025(2) 0.59632(11) 0.0474(5) Uani 1 1 d . . . . .
C13 C 0.29068(15) 0.4151(2) 0.64453(12) 0.0528(6) Uani 1 1 d . . . . .
H13 H 0.229435 0.399568 0.637371 0.063 Uiso 1 1 calc R U . . .
C14 C 0.3349(3) 0.3449(4) 0.83848(19) 0.1535(19) Uani 1 1 d . . . . .
H14A H 0.396963 0.369557 0.855464 0.230 Uiso 1 1 calc R U . . .
H14B H 0.298378 0.422940 0.829039 0.230 Uiso 1 1 calc R U . . .
H14C H 0.317986 0.292829 0.877859 0.230 Uiso 1 1 calc R U . . .
C15 C 0.3775(2) 0.1413(3) 0.7824(2) 0.1245(14) Uani 1 1 d . . . . .
H15A H 0.439759 0.165486 0.798717 0.187 Uiso 1 1 calc R U . . .
H15B H 0.360195 0.094140 0.823429 0.187 Uiso 1 1 calc R U . . .
H15C H 0.368614 0.086218 0.737286 0.187 Uiso 1 1 calc R U . . .
C16 C 0.2242(2) 0.2270(4) 0.7381(2) 0.1336(16) Uani 1 1 d . . . . .
H16A H 0.188364 0.305266 0.725981 0.200 Uiso 1 1 calc R U . . .
H16B H 0.215202 0.171905 0.692888 0.200 Uiso 1 1 calc R U . . .
H16C H 0.206782 0.179827 0.779031 0.200 Uiso 1 1 calc R U . . .
C17 C 0.06432(15) 0.7391(2) 0.40082(13) 0.0605(6) Uani 1 1 d . . . . .
C21 C 0.57325(15) 0.4716(2) 0.67057(12) 0.0567(6) Uani 1 1 d . . . . .
C22 C 0.64173(17) 0.3928(3) 0.72255(14) 0.0697(7) Uani 1 1 d . . . . .
H22 H 0.632255 0.326455 0.755895 0.084 Uiso 1 1 calc R U . . .
C23 C 0.72050(18) 0.4350(3) 0.71263(14) 0.0746(8) Uani 1 1 d . . . . .
H23 H 0.776836 0.402737 0.737418 0.090 Uiso 1 1 calc R U . . .
C24 C 0.70221(16) 0.5398(3) 0.65640(14) 0.0643(7) Uani 1 1 d . . . . .
C25 C 0.76515(17) 0.6105(3) 0.63116(16) 0.0727(8) Uani 1 1 d . . . . .
H25 H 0.824552 0.588669 0.653820 0.087 Uiso 1 1 calc R U . . .
C26 C 0.75305(17) 0.7116(3) 0.57583(16) 0.0714(7) Uani 1 1 d . . . . .
C27 C 0.81849(19) 0.7860(3) 0.55231(19) 0.0886(9) Uani 1 1 d . . . . .
H27 H 0.880300 0.776664 0.570544 0.106 Uiso 1 1 calc R U . . .
C28 C 0.7760(2) 0.8755(3) 0.49766(19) 0.0890(9) Uani 1 1 d . . . . .
H28 H 0.804123 0.937463 0.472845 0.107 Uiso 1 1 calc R U . . .
C29 C 0.68327(18) 0.8572(3) 0.48575(16) 0.0730(7) Uani 1 1 d . . . . .
C30 C 0.6134(2) 0.9270(3) 0.43571(15) 0.0770(8) Uani 1 1 d . . . . .
H30 H 0.631516 0.994772 0.407600 0.092 Uiso 1 1 calc R U . . .
C31 C 0.52267(18) 0.9091(3) 0.42269(14) 0.0690(7) Uani 1 1 d . . . . .
C32 C 0.4562(2) 0.9884(3) 0.37174(16) 0.0855(9) Uani 1 1 d . . . . .
H32 H 0.467013 1.058763 0.341649 0.103 Uiso 1 1 calc R U . . .
C33 C 0.3760(2) 0.9421(3) 0.37571(14) 0.0800(8) Uani 1 1 d . . . . .
H33 H 0.320197 0.973297 0.348840 0.096 Uiso 1 1 calc R U . . .
C34 C 0.39312(16) 0.8333(2) 0.43027(12) 0.0578(6) Uani 1 1 d . . . . .
N1 N 0.42575(11) 0.61815(18) 0.55371(9) 0.0521(5) Uani 1 1 d . . . . .
H1 H 0.476949 0.646477 0.548656 0.063 Uiso 1 1 calc R U . . .
N2 N 0.60908(12) 0.5585(2) 0.63120(11) 0.0595(5) Uani 1 1 d . . . . .
N3 N 0.67195(13) 0.7570(2) 0.53406(13) 0.0696(6) Uani 1 1 d . . . . .
H3A H 0.620703 0.726715 0.537695 0.083 Uiso 1 1 calc R U . . .
N4 N 0.48054(13) 0.81392(19) 0.45833(10) 0.0593(5) Uani 1 1 d . . . . .
C18 C -0.0022(3) 0.6508(5) 0.4304(3) 0.088(2) Uani 0.708(8) 1 d . . P A 1
H18A H 0.010474 0.559888 0.422303 0.133 Uiso 0.708(8) 1 calc R U P A 1
H18B H 0.003865 0.666436 0.484680 0.133 Uiso 0.708(8) 1 calc R U P A 1
H18C H -0.062447 0.671162 0.402508 0.133 Uiso 0.708(8) 1 calc R U P A 1
C19 C 0.0412(3) 0.8821(5) 0.4150(4) 0.108(3) Uani 0.708(8) 1 d . . P A 1
H19A H 0.051201 0.897451 0.469715 0.162 Uiso 0.708(8) 1 calc R U P A 1
H19B H 0.078633 0.940154 0.393691 0.162 Uiso 0.708(8) 1 calc R U P A 1
H19C H -0.020727 0.898578 0.390434 0.162 Uiso 0.708(8) 1 calc R U P A 1
C20 C 0.0484(3) 0.7145(7) 0.3134(2) 0.095(2) Uani 0.708(8) 1 d . . P A 1
H20A H 0.062912 0.624583 0.304546 0.143 Uiso 0.708(8) 1 calc R U P A 1
H20B H -0.013556 0.730932 0.288854 0.143 Uiso 0.708(8) 1 calc R U P A 1
H20C H 0.085804 0.772508 0.292110 0.143 Uiso 0.708(8) 1 calc R U P A 1
C19' C 0.0572(7) 0.8425(15) 0.3364(8) 0.106(6) Uani 0.292(8) 1 d . . P A 2
H19D H 0.083905 0.923684 0.358407 0.159 Uiso 0.292(8) 1 calc R U P A 2
H19E H 0.088219 0.811230 0.298809 0.159 Uiso 0.292(8) 1 calc R U P A 2
H19F H -0.004866 0.857166 0.311584 0.159 Uiso 0.292(8) 1 calc R U P A 2
C18' C 0.0225(7) 0.6128(11) 0.3657(9) 0.104(6) Uani 0.292(8) 1 d . . P A 2
H18D H 0.053349 0.582170 0.327956 0.157 Uiso 0.292(8) 1 calc R U P A 2
H18E H 0.026901 0.547562 0.405646 0.157 Uiso 0.292(8) 1 calc R U P A 2
H18F H -0.039630 0.627799 0.341111 0.157 Uiso 0.292(8) 1 calc R U P A 2
C20' C 0.0179(8) 0.791(2) 0.4605(8) 0.123(8) Uani 0.292(8) 1 d . . P A 2
H20D H 0.046020 0.871482 0.481940 0.184 Uiso 0.292(8) 1 calc R U P A 2
H20E H -0.044230 0.807053 0.436560 0.184 Uiso 0.292(8) 1 calc R U P A 2
H20F H 0.022300 0.726816 0.501095 0.184 Uiso 0.292(8) 1 calc R U P A 2

loop_
_atom_site_aniso_label
_atom_site_aniso_U_11
_atom_site_aniso_U_22
_atom_site_aniso_U_33
_atom_site_aniso_U_23
_atom_site_aniso_U_13
_atom_site_aniso_U_12
C1 0.0811(18) 0.0609(16) 0.0627(16) 0.0191(13) 0.0145(13) 0.0022(13)
C2 0.0629(15) 0.0511(14) 0.0529(13) 0.0045(11) 0.0084(11) 0.0031(11)
C3 0.0647(16) 0.0599(15) 0.0524(13) 0.0065(12) 0.0009(11) 0.0088(12)
C4 0.0542(14) 0.0546(14) 0.0457(12) 0.0005(11) 0.0033(10) 0.0037(11)
C5 0.0537(13) 0.0485(13) 0.0409(11) -0.0003(10) 0.0081(9) 0.0011(10)
C6 0.0506(13) 0.0493(12) 0.0393(11) -0.0040(10) 0.0041(9) 0.0012(10)
C7 0.0548(13) 0.0541(13) 0.0431(12) -0.0007(10) 0.0070(10) -0.0031(11)
C8 0.0623(15) 0.0566(14) 0.0453(12) 0.0057(11) 0.0041(10) 0.0008(11)
C9 0.0543(13) 0.0535(13) 0.0452(12) -0.0019(11) 0.0051(10) 0.0029(11)
C10 0.0501(13) 0.0557(13) 0.0452(12) -0.0019(10) 0.0091(9) -0.0008(10)
C11 0.0505(12) 0.0482(12) 0.0387(11) -0.0030(9) 0.0058(9) 0.0007(10)
C12 0.0514(13) 0.0471(12) 0.0424(11) -0.0025(10) 0.0087(9) 0.0005(10)
C13 0.0542(13) 0.0526(13) 0.0508(12) -0.0002(11) 0.0110(10) -0.0004(11)
C14 0.289(6) 0.112(3) 0.083(2) 0.008(2) 0.089(3) -0.034(3)
C15 0.121(3) 0.094(3) 0.167(3) 0.074(2) 0.050(3) 0.028(2)
C16 0.089(2) 0.156(4) 0.144(3) 0.093(3) 0.006(2) -0.028(2)
C17 0.0501(13) 0.0655(16) 0.0600(14) 0.0031(12) 0.0012(11) 0.0014(12)
C21 0.0542(14) 0.0646(15) 0.0465(12) -0.0069(11) 0.0027(10) 0.0052(12)
C22 0.0632(17) 0.0819(18) 0.0568(15) 0.0012(13) 0.0001(12) 0.0109(14)
C23 0.0566(16) 0.092(2) 0.0653(16) -0.0160(15) -0.0059(12) 0.0132(14)
C24 0.0489(14) 0.0791(18) 0.0596(15) -0.0215(14) 0.0024(11) 0.0005(13)
C25 0.0545(16) 0.0826(19) 0.0778(18) -0.0273(16) 0.0092(13) -0.0026(14)
C26 0.0539(16) 0.0811(19) 0.0787(18) -0.0285(16) 0.0145(13) -0.0095(14)
C27 0.0591(17) 0.109(3) 0.099(2) -0.027(2) 0.0212(16) -0.0221(17)
C28 0.074(2) 0.104(2) 0.096(2) -0.0203(19) 0.0328(17) -0.0330(18)
C29 0.0716(19) 0.0782(19) 0.0737(18) -0.0197(15) 0.0263(14) -0.0224(15)
C30 0.083(2) 0.081(2) 0.0707(17) -0.0064(15) 0.0269(15) -0.0237(16)
C31 0.0738(18) 0.0768(18) 0.0584(15) -0.0013(13) 0.0193(13) -0.0206(15)
C32 0.091(2) 0.096(2) 0.0683(17) 0.0244(16) 0.0161(15) -0.0213(18)
C33 0.0786(19) 0.092(2) 0.0628(16) 0.0269(15) 0.0046(13) -0.0101(16)
C34 0.0638(15) 0.0628(15) 0.0445(12) -0.0006(11) 0.0082(11) -0.0073(12)
N1 0.0471(10) 0.0598(12) 0.0467(10) 0.0021(9) 0.0060(8) -0.0030(9)
N2 0.0500(11) 0.0673(13) 0.0578(11) -0.0103(10) 0.0064(9) -0.0011(10)
N3 0.0558(13) 0.0765(15) 0.0786(14) -0.0214(12) 0.0204(11) -0.0150(11)
N4 0.0610(12) 0.0627(13) 0.0544(11) -0.0028(10) 0.0141(9) -0.0099(10)
C18 0.050(2) 0.108(4) 0.098(4) 0.022(4) 0.001(2) 0.000(2)
C19 0.071(3) 0.086(4) 0.150(7) -0.015(4) -0.005(3) 0.024(3)
C20 0.068(3) 0.144(7) 0.060(2) 0.001(3) -0.0098(19) 0.008(3)
C19' 0.071(7) 0.111(12) 0.118(12) 0.051(11) -0.012(6) 0.017(7)
C18' 0.066(7) 0.088(8) 0.133(14) -0.012(8) -0.027(8) -0.001(6)
C20' 0.064(7) 0.19(2) 0.110(10) 0.007(11) 0.015(6) 0.057(11)

loop_
_atom_type_symbol
_atom_type_description
_atom_type_scat_dispersion_real
_atom_type_scat_dispersion_imag
_atom_type_scat_source
C C 0.0033 0.0016 'International Tables Vol C Tables 4.2.6.8 and 6.1.1.4'
H H 0.0000 0.0000 'International Tables Vol C Tables 4.2.6.8 and 6.1.1.4'
N N 0.0061 0.0033 'International Tables Vol C Tables 4.2.6.8 and 6.1.1.4'

loop_
_geom_angle_atom_site_label_1
_geom_angle_atom_site_label_2
_geom_angle_atom_site_label_3
_geom_angle
_geom_angle_site_symmetry_1
_geom_angle_site_symmetry_3
_geom_angle_publ_flag
C16 C1 C15 109.6(3) . . ?
C16 C1 C2 112.3(2) . . ?
C15 C1 C2 111.9(2) . . ?
C16 C1 C14 108.6(3) . . ?
C15 C1 C14 107.0(3) . . ?
C2 C1 C14 107.2(2) . . ?
C13 C2 C3 117.5(2) . . ?
C13 C2 C1 122.2(2) . . ?
C3 C2 C1 120.2(2) . . ?
C2 C3 C4 124.7(2) . . ?
C2 C3 H3 117.7 . . ?
C4 C3 H3 117.7 . . ?
C3 C4 C5 115.4(2) . . ?
C3 C4 C21 121.4(2) . . ?
C5 C4 C21 123.2(2) . . ?
N1 C5 C4 129.2(2) . . ?
N1 C5 C12 109.01(18) . . ?
C4 C5 C12 121.8(2) . . ?
N1 C6 C7 129.1(2) . . ?
N1 C6 C11 109.05(18) . . ?
C7 C6 C11 121.85(19) . . ?
C8 C7 C6 115.4(2) . . ?
C8 C7 C34 122.2(2) . . ?
C6 C7 C34 122.3(2) . . ?
C9 C8 C7 124.5(2) . . ?
C9 C8 H8 117.7 . . ?
C7 C8 H8 117.7 . . ?
C8 C9 C10 117.9(2) . . ?
C8 C9 C17 120.2(2) . . ?
C10 C9 C17 121.8(2) . . ?
C11 C10 C9 120.5(2) . . ?
C11 C10 H10 119.8 . . ?
C9 C10 H10 119.8 . . ?
C10 C11 C6 119.78(19) . . ?
C10 C11 C12 133.9(2) . . ?
C6 C11 C12 106.34(18) . . ?
C13 C12 C5 119.92(19) . . ?
C13 C12 C11 133.7(2) . . ?
C5 C12 C11 106.36(18) . . ?
C12 C13 C2 120.5(2) . . ?
C12 C13 H13 119.7 . . ?
C2 C13 H13 119.7 . . ?
C1 C14 H14A 109.5 . . ?
C1 C14 H14B 109.5 . . ?
H14A C14 H14B 109.5 . . ?
C1 C14 H14C 109.5 . . ?
H14A C14 H14C 109.5 . . ?
H14B C14 H14C 109.5 . . ?
C1 C15 H15A 109.5 . . ?
C1 C15 H15B 109.5 . . ?
H15A C15 H15B 109.5 . . ?
C1 C15 H15C 109.5 . . ?
H15A C15 H15C 109.5 . . ?
H15B C15 H15C 109.5 . . ?
C1 C16 H16A 109.5 . . ?
C1 C16 H16B 109.5 . . ?
H16A C16 H16B 109.5 . . ?
C1 C16 H16C 109.5 . . ?
H16A C16 H16C 109.5 . . ?
H16B C16 H16C 109.5 . . ?
C18' C17 C20' 111.3(10) . . ?
C19 C17 C20 109.5(4) . . ?
C18' C17 C19' 109.0(8) . . ?
C20' C17 C19' 109.0(9) . . ?
C19 C17 C18 107.3(3) . . ?
C20 C17 C18 107.0(3) . . ?
C18' C17 C9 107.5(4) . . ?
C20' C17 C9 108.4(5) . . ?
C19 C17 C9 110.4(2) . . ?
C20 C17 C9 110.0(2) . . ?
C19' C17 C9 111.6(4) . . ?
C18 C17 C9 112.5(2) . . ?
N2 C21 C4 123.5(2) . . ?
N2 C21 C22 111.9(2) . . ?
C4 C21 C22 124.7(2) . . ?
C23 C22 C21 106.2(2) . . ?
C23 C22 H22 126.9 . . ?
C21 C22 H22 126.9 . . ?
C22 C23 C24 107.2(2) . . ?
C22 C23 H23 126.4 . . ?
C24 C23 H23 126.4 . . ?
C25 C24 N2 124.8(2) . . ?
C25 C24 C23 125.6(2) . . ?
N2 C24 C23 109.6(2) . . ?
C24 C25 C26 129.1(2) . . ?
C24 C25 H25 115.5 . . ?
C26 C25 H25 115.5 . . ?
N3 C26 C27 106.3(3) . . ?
N3 C26 C25 125.3(2) . . ?
C27 C26 C25 128.4(3) . . ?
C28 C27 C26 108.4(3) . . ?
C28 C27 H27 125.8 . . ?
C26 C27 H27 125.8 . . ?
C27 C28 C29 108.2(3) . . ?
C27 C28 H28 125.9 . . ?
C29 C28 H28 125.9 . . ?
N3 C29 C28 106.3(3) . . ?
N3 C29 C30 125.3(2) . . ?
C28 C29 C30 128.4(3) . . ?
C31 C30 C29 129.1(3) . . ?
C31 C30 H30 115.5 . . ?
C29 C30 H30 115.5 . . ?
C30 C31 N4 125.3(3) . . ?
C30 C31 C32 125.0(3) . . ?
N4 C31 C32 109.7(2) . . ?
C33 C32 C31 107.1(2) . . ?
C33 C32 H32 126.4 . . ?
C31 C32 H32 126.4 . . ?
C32 C33 C34 106.3(2) . . ?
C32 C33 H33 126.8 . . ?
C34 C33 H33 126.8 . . ?
N4 C34 C7 124.0(2) . . ?
N4 C34 C33 111.6(2) . . ?
C7 C34 C33 124.4(2) . . ?
C6 N1 C5 109.22(17) . . ?
C6 N1 H1 125.4 . . ?
C5 N1 H1 125.4 . . ?
C21 N2 C24 105.1(2) . . ?
C26 N3 C29 110.9(2) . . ?
C26 N3 H3A 124.6 . . ?
C29 N3 H3A 124.6 . . ?
C34 N4 C31 105.2(2) . . ?
C17 C18 H18A 109.5 . . ?
C17 C18 H18B 109.5 . . ?
H18A C18 H18B 109.5 . . ?
C17 C18 H18C 109.5 . . ?
H18A C18 H18C 109.5 . . ?
H18B C18 H18C 109.5 . . ?
C17 C19 H19A 109.5 . . ?
C17 C19 H19B 109.5 . . ?
H19A C19 H19B 109.5 . . ?
C17 C19 H19C 109.5 . . ?
H19A C19 H19C 109.5 . . ?
H19B C19 H19C 109.5 . . ?
C17 C20 H20A 109.5 . . ?
C17 C20 H20B 109.5 . . ?
H20A C20 H20B 109.5 . . ?
C17 C20 H20C 109.5 . . ?
H20A C20 H20C 109.5 . . ?
H20B C20 H20C 109.5 . . ?
C17 C19' H19D 109.5 . . ?
C17 C19' H19E 109.5 . . ?
H19D C19' H19E 109.5 . . ?
C17 C19' H19F 109.5 . . ?
H19D C19' H19F 109.5 . . ?
H19E C19' H19F 109.5 . . ?
C17 C18' H18D 109.5 . . ?
C17 C18' H18E 109.5 . . ?
H18D C18' H18E 109.5 . . ?
C17 C18' H18F 109.5 . . ?
H18D C18' H18F 109.5 . . ?
H18E C18' H18F 109.5 . . ?
C17 C20' H20D 109.5 . . ?
C17 C20' H20E 109.5 . . ?
H20D C20' H20E 109.5 . . ?
C17 C20' H20F 109.5 . . ?
H20D C20' H20F 109.5 . . ?
H20E C20' H20F 109.5 . . ?

loop_
_geom_bond_atom_site_label_1
_geom_bond_atom_site_label_2
_geom_bond_distance
_geom_bond_site_symmetry_2
_geom_bond_publ_flag
C1 C16 1.492(4) . ?
C1 C15 1.508(4) . ?
C1 C2 1.532(3) . ?
C1 C14 1.536(4) . ?
C2 C13 1.390(3) . ?
C2 C3 1.396(3) . ?
C3 C4 1.396(3) . ?
C3 H3 0.9300 . ?
C4 C5 1.397(3) . ?
C4 C21 1.449(3) . ?
C5 N1 1.374(3) . ?
C5 C12 1.407(3) . ?
C6 N1 1.374(2) . ?
C6 C7 1.403(3) . ?
C6 C11 1.407(3) . ?
C7 C8 1.401(3) . ?
C7 C34 1.449(3) . ?
C8 C9 1.390(3) . ?
C8 H8 0.9300 . ?
C9 C10 1.393(3) . ?
C9 C17 1.541(3) . ?
C10 C11 1.389(3) . ?
C10 H10 0.9300 . ?
C11 C12 1.448(3) . ?
C12 C13 1.384(3) . ?
C13 H13 0.9300 . ?
C14 H14A 0.9600 . ?
C14 H14B 0.9600 . ?
C14 H14C 0.9600 . ?
C15 H15A 0.9600 . ?
C15 H15B 0.9600 . ?
C15 H15C 0.9600 . ?
C16 H16A 0.9600 . ?
C16 H16B 0.9600 . ?
C16 H16C 0.9600 . ?
C17 C18' 1.499(11) . ?
C17 C20' 1.505(12) . ?
C17 C19 1.527(5) . ?
C17 C20 1.533(5) . ?
C17 C19' 1.537(11) . ?
C17 C18 1.539(5) . ?
C21 N2 1.322(3) . ?
C21 C22 1.460(3) . ?
C22 C23 1.331(3) . ?
C22 H22 0.9300 . ?
C23 C24 1.439(4) . ?
C23 H23 0.9300 . ?
C24 C25 1.361(4) . ?
C24 N2 1.403(3) . ?
C25 C26 1.401(4) . ?
C25 H25 0.9300 . ?
C26 N3 1.367(3) . ?
C26 C27 1.396(4) . ?
C27 C28 1.373(4) . ?
C27 H27 0.9300 . ?
C28 C29 1.399(4) . ?
C28 H28 0.9300 . ?
C29 N3 1.367(3) . ?
C29 C30 1.409(4) . ?
C30 C31 1.365(4) . ?
C30 H30 0.9300 . ?
C31 N4 1.394(3) . ?
C31 C32 1.436(4) . ?
C32 C33 1.333(4) . ?
C32 H32 0.9300 . ?
C33 C34 1.450(3) . ?
C33 H33 0.9300 . ?
C34 N4 1.328(3) . ?
N1 H1 0.8600 . ?
N3 H3A 0.8600 . ?
C18 H18A 0.9600 . ?
C18 H18B 0.9600 . ?
C18 H18C 0.9600 . ?
C19 H19A 0.9600 . ?
C19 H19B 0.9600 . ?
C19 H19C 0.9600 . ?
C20 H20A 0.9600 . ?
C20 H20B 0.9600 . ?
C20 H20C 0.9600 . ?
C19' H19D 0.9600 . ?
C19' H19E 0.9600 . ?
C19' H19F 0.9600 . ?
C18' H18D 0.9600 . ?
C18' H18E 0.9600 . ?
C18' H18F 0.9600 . ?
C20' H20D 0.9600 . ?
C20' H20E 0.9600 . ?
C20' H20F 0.9600 . ?

loop_
_geom_hbond_atom_site_label_D
_geom_hbond_atom_site_label_H
_geom_hbond_atom_site_label_A
_geom_hbond_distance_DH
_geom_hbond_distance_HA
_geom_hbond_distance_DA
_geom_hbond_angle_DHA
_geom_hbond_site_symmetry_A
_geom_hbond_publ_flag
N1 H1 N2 0.86 2.37 2.883(2) 118.4 . yes
N1 H1 N4 0.86 2.35 2.862(3) 118.9 . yes
N3 H3A N2 0.86 2.42 2.958(3) 121.5 . yes
N3 H3A N4 0.86 2.44 2.977(3) 121.5 . yes

loop_
_geom_torsion_atom_site_label_1
_geom_torsion_atom_site_label_2
_geom_torsion_atom_site_label_3
_geom_torsion_atom_site_label_4
_geom_torsion
_geom_torsion_site_symmetry_1
_geom_torsion_site_symmetry_2
_geom_torsion_site_symmetry_3
_geom_torsion_site_symmetry_4
_geom_torsion_publ_flag
C16 C1 C2 C13 16.7(4) . . . . ?
C15 C1 C2 C13 140.5(3) . . . . ?
C14 C1 C2 C13 -102.5(3) . . . . ?
C16 C1 C2 C3 -166.7(3) . . . . ?
C15 C1 C2 C3 -42.9(3) . . . . ?
C14 C1 C2 C3 74.1(3) . . . . ?
C13 C2 C3 C4 1.7(3) . . . . ?
C1 C2 C3 C4 -175.0(2) . . . . ?
C2 C3 C4 C5 1.4(3) . . . . ?
C2 C3 C4 C21 -178.8(2) . . . . ?
C3 C4 C5 N1 176.1(2) . . . . ?
C21 C4 C5 N1 -3.8(4) . . . . ?
C3 C4 C5 C12 -3.1(3) . . . . ?
C21 C4 C5 C12 177.0(2) . . . . ?
N1 C6 C7 C8 -179.4(2) . . . . ?
C11 C6 C7 C8 -0.8(3) . . . . ?
N1 C6 C7 C34 -0.1(3) . . . . ?
C11 C6 C7 C34 178.45(19) . . . . ?
C6 C7 C8 C9 -0.4(3) . . . . ?
C34 C7 C8 C9 -179.6(2) . . . . ?
C7 C8 C9 C10 1.0(3) . . . . ?
C7 C8 C9 C17 -179.3(2) . . . . ?
C8 C9 C10 C11 -0.4(3) . . . . ?
C17 C9 C10 C11 179.9(2) . . . . ?
C9 C10 C11 C6 -0.7(3) . . . . ?
C9 C10 C11 C12 177.6(2) . . . . ?
N1 C6 C11 C10 -179.82(18) . . . . ?
C7 C6 C11 C10 1.3(3) . . . . ?
N1 C6 C11 C12 1.5(2) . . . . ?
C7 C6 C11 C12 -177.40(18) . . . . ?
N1 C5 C12 C13 -177.50(18) . . . . ?
C4 C5 C12 C13 1.8(3) . . . . ?
N1 C5 C12 C11 0.2(2) . . . . ?
C4 C5 C12 C11 179.57(19) . . . . ?
C10 C11 C12 C13 -2.2(4) . . . . ?
C6 C11 C12 C13 176.3(2) . . . . ?
C10 C11 C12 C5 -179.5(2) . . . . ?
C6 C11 C12 C5 -1.0(2) . . . . ?
C5 C12 C13 C2 1.5(3) . . . . ?
C11 C12 C13 C2 -175.5(2) . . . . ?
C3 C2 C13 C12 -3.1(3) . . . . ?
C1 C2 C13 C12 173.5(2) . . . . ?
C8 C9 C17 C18' 122.9(8) . . . . ?
C10 C9 C17 C18' -57.4(8) . . . . ?
C8 C9 C17 C20' -116.7(9) . . . . ?
C10 C9 C17 C20' 63.1(9) . . . . ?
C8 C9 C17 C19 -61.2(4) . . . . ?
C10 C9 C17 C19 118.6(4) . . . . ?
C8 C9 C17 C20 59.8(4) . . . . ?
C10 C9 C17 C20 -120.4(3) . . . . ?
C8 C9 C17 C19' 3.4(8) . . . . ?
C10 C9 C17 C19' -176.9(7) . . . . ?
C8 C9 C17 C18 179.0(3) . . . . ?
C10 C9 C17 C18 -1.3(4) . . . . ?
C3 C4 C21 N2 -174.0(2) . . . . ?
C5 C4 C21 N2 5.8(3) . . . . ?
C3 C4 C21 C22 6.9(3) . . . . ?
C5 C4 C21 C22 -173.3(2) . . . . ?
N2 C21 C22 C23 -0.4(3) . . . . ?
C4 C21 C22 C23 178.7(2) . . . . ?
C21 C22 C23 C24 0.9(3) . . . . ?
C22 C23 C24 C25 178.9(2) . . . . ?
C22 C23 C24 N2 -1.1(3) . . . . ?
N2 C24 C25 C26 -1.4(4) . . . . ?
C23 C24 C25 C26 178.6(2) . . . . ?
C24 C25 C26 N3 -1.8(4) . . . . ?
C24 C25 C26 C27 177.8(3) . . . . ?
N3 C26 C27 C28 0.6(3) . . . . ?
C25 C26 C27 C28 -179.1(3) . . . . ?
C26 C27 C28 C29 -0.5(3) . . . . ?
C27 C28 C29 N3 0.3(3) . . . . ?
C27 C28 C29 C30 179.3(3) . . . . ?
N3 C29 C30 C31 -2.2(5) . . . . ?
C28 C29 C30 C31 179.0(3) . . . . ?
C29 C30 C31 N4 0.1(5) . . . . ?
C29 C30 C31 C32 178.1(3) . . . . ?
C30 C31 C32 C33 -178.9(3) . . . . ?
N4 C31 C32 C33 -0.5(3) . . . . ?
C31 C32 C33 C34 0.4(3) . . . . ?
C8 C7 C34 N4 -178.0(2) . . . . ?
C6 C7 C34 N4 2.8(3) . . . . ?
C8 C7 C34 C33 4.2(4) . . . . ?
C6 C7 C34 C33 -175.0(2) . . . . ?
C32 C33 C34 N4 -0.1(3) . . . . ?
C32 C33 C34 C7 177.9(2) . . . . ?
C7 C6 N1 C5 177.4(2) . . . . ?
C11 C6 N1 C5 -1.3(2) . . . . ?
C4 C5 N1 C6 -178.6(2) . . . . ?
C12 C5 N1 C6 0.7(2) . . . . ?
C4 C21 N2 C24 -179.4(2) . . . . ?
C22 C21 N2 C24 -0.3(2) . . . . ?
C25 C24 N2 C21 -179.2(2) . . . . ?
C23 C24 N2 C21 0.8(2) . . . . ?
C27 C26 N3 C29 -0.4(3) . . . . ?
C25 C26 N3 C29 179.2(2) . . . . ?
C28 C29 N3 C26 0.1(3) . . . . ?
C30 C29 N3 C26 -179.0(2) . . . . ?
C7 C34 N4 C31 -178.2(2) . . . . ?
C33 C34 N4 C31 -0.2(3) . . . . ?
C30 C31 N4 C34 178.8(2) . . . . ?
C32 C31 N4 C34 0.4(3) . . . . ?
